data_7129517
loop_
_publ_author_name
'Jang, Hye Jin'
'Lee, Seungwon'
'An, Byung Jun'
'Song, Geunmoo'
'Jeon, Hae-Geun'
'Jeong, Kyu-Sung'

_publ_section_title
;
 Tweezer-type binding cavity formed by the helical folding of a
 carbazole--pyridine oligomer
;
_journal_name_full 'Chemical Communications'
_journal_paper_doi 10.1039/D1CC06569F
_journal_year 2022
_chemical_formula_moiety '2(H2 O), C63 H57 N5'
_chemical_formula_sum 'C63 H61 N5 O2'
_chemical_formula_weight 920.16
_space_group_crystal_system orthorhombic
_space_group_IT_number 60
_space_group_name_Hall '-P 2n 2ab'
_space_group_name_H-M_alt 'P b c n'
_atom_sites_solution_hydrogens mixed
_atom_sites_solution_primary dual
_audit_creation_date 2021-11-16
_audit_creation_method
;
Olex2 1.3
(compiled 2020.11.12 svn.r5f609507 for OlexSys, GUI svn.r6408)
;
_audit_update_record
;
2021-11-16 deposited with the CCDC.	2021-12-23 downloaded from the CCDC.
;
_cell_angle_alpha 90
_cell_angle_beta 90
_cell_angle_gamma 90
_cell_formula_units_Z 4
_cell_length_a 10.680(2)
_cell_length_b 12.393(3)
_cell_length_c 37.712(8)
_cell_measurement_reflns_used 63949
_cell_measurement_temperature 100
_cell_measurement_theta_max 33.750
_cell_measurement_theta_min 0.401
_cell_volume 4991.5(19)
_computing_cell_refinement 'HKL3000sm (Otwinowski & Minor, 1997)'
_computing_data_collection 'PAL BL2D-SMDC Program (Shin et. al, 2016)'
_computing_data_reduction 'HKL3000sm (Otwinowski & Minor, 1997)'
_computing_molecular_graphics 'Olex2 1.3 (Dolomanov et al., 2009)'
_computing_publication_material 'Olex2 1.3 (Dolomanov et al., 2009)'
_computing_structure_refinement 'ShelXL (Sheldrick, 2015)'
_computing_structure_solution 'ShelXT (Sheldrick, 2015)'
_diffrn_ambient_temperature 100
_diffrn_measured_fraction_theta_full 0.995
_diffrn_measured_fraction_theta_max 0.903
_diffrn_measurement_device_type 'Rayonix MX225HS CCD area detector'
_diffrn_measurement_method 'omega scan'
_diffrn_radiation_type synchrotron
_diffrn_radiation_wavelength 0.700000
_diffrn_reflns_av_R_equivalents 0.0390
_diffrn_reflns_av_unetI/netI 0.0352
_diffrn_reflns_Laue_measured_fraction_full 0.995
_diffrn_reflns_Laue_measured_fraction_max 0.903
_diffrn_reflns_limit_h_max 16
_diffrn_reflns_limit_h_min -16
_diffrn_reflns_limit_k_max 19
_diffrn_reflns_limit_k_min -19
_diffrn_reflns_limit_l_max 57
_diffrn_reflns_limit_l_min -57
_diffrn_reflns_number 32358
_diffrn_reflns_point_group_measured_fraction_full 0.995
_diffrn_reflns_point_group_measured_fraction_max 0.903
_diffrn_reflns_theta_full 24.835
_diffrn_reflns_theta_max 33.646
_diffrn_reflns_theta_min 2.158
_diffrn_source 'PLSII 2D bending magnet'
_diffrn_standards_number 0
_exptl_absorpt_coefficient_mu 0.072
_exptl_absorpt_correction_T_max 1.000
_exptl_absorpt_correction_T_min 0.515
_exptl_absorpt_correction_type empirical
_exptl_absorpt_process_details 'HKL3000sm Scalepack(Otwinowski et.al,2003)'
_exptl_crystal_colour yellow
_exptl_crystal_colour_primary yellow
_exptl_crystal_density_diffrn 1.224
_exptl_crystal_description block
_exptl_crystal_F_000 1960
_exptl_crystal_size_max 0.083
_exptl_crystal_size_mid 0.064
_exptl_crystal_size_min 0.057
_refine_diff_density_max 0.497
_refine_diff_density_min -0.371
_refine_diff_density_rms 0.069
_refine_ls_extinction_method none
_refine_ls_goodness_of_fit_ref 1.073
_refine_ls_hydrogen_treatment constr
_refine_ls_matrix_type full
_refine_ls_number_parameters 326
_refine_ls_number_reflns 9359
_refine_ls_number_restraints 0
_refine_ls_restrained_S_all 1.073
_refine_ls_R_factor_all 0.0615
_refine_ls_R_factor_gt 0.0557
_refine_ls_shift/su_max 0.001
_refine_ls_shift/su_mean 0.000
_refine_ls_structure_factor_coef Fsqd
_refine_ls_weighting_details 'w=1/[\s^2^(Fo^2^)+(0.0987P)^2^+1.2674P] where P=(Fo^2^+2Fc^2^)/3'
_refine_ls_weighting_scheme calc
_refine_ls_wR_factor_gt 0.1534
_refine_ls_wR_factor_ref 0.1576
_reflns_Friedel_coverage 0.000
_reflns_number_gt 8191
_reflns_number_total 9359
_reflns_threshold_expression 'I > 2\s(I)'
_cod_data_source_file d1cc06569f2.cif
_cod_data_source_block bj2_a
_cod_original_cell_volume 4991.5(17)
_cod_database_code 7129517
_shelx_shelxl_version_number 2017/1
_shelx_space_group_comment
;
The symmetry employed for this shelxl refinement is uniquely defined
by the following loop, which should always be used as a source of
symmetry information in preference to the above space-group names.
They are only intended as comments.
;
_olex2_refinement_description
;
1.a Free rotating group:
 O36(H36A,H36B)
1.b Aromatic/amide H refined with riding coordinates:
 N3(H3), C11(H11), C6(H6), C13(H13), C8(H8), C22(H22), C23(H23), C19(H19),
 C18(H18), C17(H17), C16(H16)
1.c Idealised Me refined as rotating group:
 C34(H34A,H34B,H34C), C33(H33A,H33B,H33C), C30(H30A,H30B,H30C), C35(H35A,H35B,
 H35C), C31(H31A,H31B,H31C), C29(H29A,H29B,H29C)
;
_olex2_submission_special_instructions 'No special instructions were received'

loop_
_space_group_symop_operation_xyz
'x, y, z'
'-x+1/2, -y+1/2, z+1/2'
'-x, y, -z+1/2'
'x+1/2, -y+1/2, -z'
'-x, -y, -z'
'x-1/2, y-1/2, -z-1/2'
'x, -y, z-1/2'
'-x-1/2, y-1/2, z'

loop_
_atom_site_label
_atom_site_type_symbol
_atom_site_fract_x
_atom_site_fract_y
_atom_site_fract_z
_atom_site_U_iso_or_equiv
_atom_site_adp_type
_atom_site_occupancy
_atom_site_site_symmetry_order
_atom_site_calc_flag
_atom_site_refinement_flags_posn
_atom_site_refinement_flags_adp
_atom_site_refinement_flags_occupancy
_atom_site_disorder_assembly
_atom_site_disorder_group
O36 O 0.64540(10) 0.56424(6) 0.72749(2) 0.0282(2) Uani 1 1 d . . . . .
H36A H 0.655051 0.523085 0.745297 0.042 Uiso 1 1 d G . . . .
H36B H 0.604195 0.617693 0.735450 0.042 Uiso 1 1 d G . . . .
N3 N 0.57396(7) 0.47951(6) 0.66120(2) 0.01134(14) Uani 1 1 d . . . . .
H3 H 0.592652 0.502258 0.682085 0.014 Uiso 1 1 calc R . . . .
N21 N 0.500000 0.78378(8) 0.750000 0.01025(18) Uani 1 2 d S T P . .
N15 N 0.69167(8) 0.41547(7) 0.78473(2) 0.01636(15) Uani 1 1 d . . . . .
C27 C 0.52693(9) 0.77752(7) 0.68819(2) 0.01272(15) Uani 1 1 d . . . . .
C10 C 0.54388(8) 0.36811(7) 0.61365(2) 0.01056(14) Uani 1 1 d . . . . .
C9 C 0.50850(8) 0.47630(7) 0.60346(2) 0.01055(14) Uani 1 1 d . . . . .
C2 C 0.58186(8) 0.37431(7) 0.64948(2) 0.01075(14) Uani 1 1 d . . . . .
C11 C 0.54672(8) 0.26993(7) 0.59574(2) 0.01150(15) Uani 1 1 d . . . . .
H11 H 0.521790 0.266560 0.572136 0.014 Uiso 1 1 calc R . . . .
C20 C 0.51614(8) 0.84033(7) 0.71983(2) 0.01025(14) Uani 1 1 d . . . . .
C26 C 0.52424(9) 0.72082(7) 0.66221(2) 0.01252(15) Uani 1 1 d . . . . .
C5 C 0.50851(8) 0.65333(7) 0.63196(2) 0.01126(15) Uani 1 1 d . . . . .
C1 C 0.61901(8) 0.28122(7) 0.66788(2) 0.01133(15) Uani 1 1 d . . . . .
C25 C 0.64710(8) 0.28699(7) 0.70482(2) 0.01277(15) Uani 1 1 d . . . . .
C4 C 0.53077(8) 0.54168(7) 0.63347(2) 0.01080(14) Uani 1 1 d . . . . .
C7 C 0.43671(8) 0.63151(7) 0.57014(2) 0.01058(14) Uani 1 1 d . . . . .
C6 C 0.46317(8) 0.69556(7) 0.60005(2) 0.01176(15) Uani 1 1 d . . . . .
H6 H 0.449843 0.769566 0.598509 0.014 Uiso 1 1 calc R . . . .
C24 C 0.66446(9) 0.29714(7) 0.73626(2) 0.01411(16) Uani 1 1 d . . . . .
C12 C 0.58690(8) 0.17632(7) 0.61307(2) 0.01145(15) Uani 1 1 d . . . . .
C13 C 0.62204(8) 0.18385(7) 0.64892(2) 0.01230(15) Uani 1 1 d . . . . .
H13 H 0.648383 0.121692 0.660552 0.015 Uiso 1 1 calc R . . . .
C14 C 0.68510(8) 0.31238(7) 0.77348(2) 0.01297(15) Uani 1 1 d . . . . .
C8 C 0.45990(8) 0.52084(7) 0.57219(2) 0.01090(14) Uani 1 1 d . . . . .
H8 H 0.443113 0.476693 0.552822 0.013 Uiso 1 1 calc R . . . .
C22 C 0.51882(9) 0.95327(7) 0.71881(2) 0.01393(16) Uani 1 1 d . . . . .
H22 H 0.532964 0.989532 0.697597 0.017 Uiso 1 1 calc R . . . .
C32 C 0.39164(8) 0.68634(7) 0.53600(2) 0.01229(15) Uani 1 1 d . . . . .
C23 C 0.500000 1.00986(10) 0.750000 0.0148(2) Uani 1 2 d S T P . .
H23 H 0.500001 1.084901 0.750000 0.018 Uiso 1 2 calc RS T P . .
C28 C 0.59575(9) 0.07104(7) 0.59190(2) 0.01359(16) Uani 1 1 d . . . . .
C19 C 0.69640(9) 0.22424(8) 0.79645(2) 0.01627(17) Uani 1 1 d . . . . .
H19 H 0.691551 0.153978 0.787896 0.020 Uiso 1 1 calc R . . . .
C18 C 0.71500(10) 0.24405(8) 0.83230(2) 0.01823(18) Uani 1 1 d . . . . .
H18 H 0.721746 0.187065 0.848227 0.022 Uiso 1 1 calc R . . . .
C17 C 0.72338(9) 0.34957(9) 0.84405(2) 0.01853(18) Uani 1 1 d . . . . .
H17 H 0.736950 0.364893 0.867879 0.022 Uiso 1 1 calc R . . . .
C34 C 0.33325(10) 0.60569(8) 0.50990(2) 0.01878(18) Uani 1 1 d . . . . .
H34A H 0.395446 0.554300 0.502658 0.028 Uiso 1 1 calc GR . . . .
H34B H 0.302578 0.643693 0.489492 0.028 Uiso 1 1 calc GR . . . .
H34C H 0.265203 0.568656 0.521240 0.028 Uiso 1 1 calc GR . . . .
C16 C 0.71106(10) 0.43190(8) 0.81940(3) 0.01871(18) Uani 1 1 d . . . . .
H16 H 0.716572 0.502711 0.827413 0.022 Uiso 1 1 calc R . . . .
C33 C 0.29302(9) 0.77339(8) 0.54414(3) 0.01759(17) Uani 1 1 d . . . . .
H33A H 0.222924 0.740987 0.555989 0.026 Uiso 1 1 calc GR . . . .
H33B H 0.265398 0.805803 0.522378 0.026 Uiso 1 1 calc GR . . . .
H33C H 0.329218 0.827705 0.559115 0.026 Uiso 1 1 calc GR . . . .
C30 C 0.62692(11) -0.02615(7) 0.61522(3) 0.01986(19) Uani 1 1 d . . . . .
H30A H 0.704177 -0.013179 0.627518 0.030 Uiso 1 1 calc GR . . . .
H30B H 0.635231 -0.089276 0.600659 0.030 Uiso 1 1 calc GR . . . .
H30C H 0.560951 -0.037040 0.632136 0.030 Uiso 1 1 calc GR . . . .
C35 C 0.50579(10) 0.73957(9) 0.51831(3) 0.0217(2) Uani 1 1 d . . . . .
H35A H 0.544430 0.788655 0.534680 0.033 Uiso 1 1 calc GR . . . .
H35B H 0.479223 0.778346 0.497592 0.033 Uiso 1 1 calc GR . . . .
H35C H 0.564958 0.684939 0.511603 0.033 Uiso 1 1 calc GR . . . .
C31 C 0.69988(10) 0.08395(8) 0.56389(3) 0.02067(19) Uani 1 1 d . . . . .
H31A H 0.679787 0.143061 0.548455 0.031 Uiso 1 1 calc GR . . . .
H31B H 0.706537 0.018803 0.550248 0.031 Uiso 1 1 calc GR . . . .
H31C H 0.778130 0.098015 0.575533 0.031 Uiso 1 1 calc GR . . . .
C29 C 0.47099(10) 0.04822(8) 0.57297(3) 0.0219(2) Uani 1 1 d . . . . .
H29A H 0.406090 0.038335 0.590281 0.033 Uiso 1 1 calc GR . . . .
H29B H 0.478849 -0.015964 0.558895 0.033 Uiso 1 1 calc GR . . . .
H29C H 0.450154 0.108056 0.557918 0.033 Uiso 1 1 calc GR . . . .

loop_
_atom_site_aniso_label
_atom_site_aniso_U_11
_atom_site_aniso_U_22
_atom_site_aniso_U_33
_atom_site_aniso_U_23
_atom_site_aniso_U_13
_atom_site_aniso_U_12
O36 0.0537(6) 0.0162(3) 0.0148(3) 0.0001(3) -0.0120(3) 0.0006(3)
N3 0.0173(3) 0.0111(3) 0.0056(3) -0.0003(2) -0.0011(2) -0.0007(2)
N21 0.0151(4) 0.0093(4) 0.0063(4) 0.000 -0.0014(3) 0.000
N15 0.0185(3) 0.0183(3) 0.0123(3) -0.0007(3) -0.0003(3) 0.0008(3)
C27 0.0186(4) 0.0124(3) 0.0071(3) 0.0000(3) -0.0006(3) 0.0003(3)
C10 0.0147(3) 0.0105(3) 0.0064(3) 0.0002(2) -0.0001(2) -0.0009(3)
C9 0.0149(3) 0.0103(3) 0.0064(3) -0.0007(2) 0.0008(3) -0.0011(3)
C2 0.0139(3) 0.0115(3) 0.0069(3) -0.0003(2) -0.0001(2) -0.0013(3)
C11 0.0158(4) 0.0113(3) 0.0074(3) -0.0010(2) -0.0005(3) -0.0003(3)
C20 0.0146(3) 0.0105(3) 0.0057(3) -0.0003(2) -0.0008(2) -0.0002(3)
C26 0.0182(4) 0.0118(3) 0.0075(3) -0.0003(3) -0.0004(3) 0.0002(3)
C5 0.0161(3) 0.0113(3) 0.0065(3) -0.0013(2) 0.0006(3) -0.0001(3)
C1 0.0137(3) 0.0128(3) 0.0075(3) 0.0012(2) -0.0006(3) -0.0010(3)
C25 0.0154(4) 0.0131(3) 0.0098(3) 0.0014(3) -0.0011(3) 0.0006(3)
C4 0.0145(3) 0.0118(3) 0.0062(3) -0.0002(2) 0.0005(3) -0.0009(3)
C7 0.0139(3) 0.0119(3) 0.0060(3) 0.0000(2) 0.0003(2) -0.0004(3)
C6 0.0169(4) 0.0110(3) 0.0074(3) -0.0007(2) 0.0001(3) 0.0006(3)
C24 0.0164(4) 0.0164(4) 0.0095(3) 0.0013(3) -0.0015(3) 0.0007(3)
C12 0.0140(3) 0.0107(3) 0.0097(3) -0.0003(2) -0.0007(3) -0.0006(3)
C13 0.0153(4) 0.0118(3) 0.0098(3) 0.0013(3) -0.0009(3) 0.0001(3)
C14 0.0123(3) 0.0179(4) 0.0087(3) 0.0002(3) -0.0007(3) 0.0008(3)
C8 0.0156(3) 0.0115(3) 0.0057(3) -0.0013(2) 0.0000(3) -0.0011(3)
C22 0.0232(4) 0.0105(3) 0.0082(3) 0.0017(3) 0.0001(3) -0.0019(3)
C32 0.0161(4) 0.0135(3) 0.0072(3) 0.0006(3) -0.0014(3) 0.0008(3)
C23 0.0250(6) 0.0087(4) 0.0108(5) 0.000 -0.0020(4) 0.000
C28 0.0175(4) 0.0109(3) 0.0124(3) -0.0014(3) -0.0020(3) 0.0015(3)
C19 0.0194(4) 0.0190(4) 0.0104(3) 0.0015(3) -0.0022(3) 0.0014(3)
C18 0.0207(4) 0.0245(4) 0.0094(4) 0.0028(3) -0.0012(3) 0.0030(3)
C17 0.0185(4) 0.0280(5) 0.0092(3) -0.0027(3) -0.0008(3) 0.0030(4)
C34 0.0273(5) 0.0183(4) 0.0107(3) -0.0034(3) -0.0068(3) 0.0032(3)
C16 0.0203(4) 0.0222(4) 0.0137(4) -0.0040(3) 0.0001(3) 0.0005(3)
C33 0.0196(4) 0.0164(4) 0.0167(4) -0.0014(3) -0.0045(3) 0.0036(3)
C30 0.0306(5) 0.0116(4) 0.0173(4) 0.0007(3) -0.0040(4) 0.0022(3)
C35 0.0221(4) 0.0300(5) 0.0130(4) 0.0088(4) 0.0019(3) -0.0019(4)
C31 0.0267(5) 0.0193(4) 0.0160(4) -0.0009(3) 0.0049(3) 0.0055(4)
C29 0.0241(5) 0.0153(4) 0.0262(5) -0.0046(3) -0.0094(4) -0.0009(3)

loop_
_atom_type_symbol
_atom_type_description
_atom_type_scat_dispersion_real
_atom_type_scat_dispersion_imag
_atom_type_scat_source
C C 0.0033 0.0016 'International Tables Vol C Tables 4.2.6.8 and 6.1.1.4'
H H 0.0000 0.0000 'International Tables Vol C Tables 4.2.6.8 and 6.1.1.4'
N N 0.0063 0.0031 'International Tables Vol C Tables 4.2.6.8 and 6.1.1.4'
O O 0.0112 0.0059 'International Tables Vol C Tables 4.2.6.8 and 6.1.1.4'

loop_
_geom_angle_atom_site_label_1
_geom_angle_atom_site_label_2
_geom_angle_atom_site_label_3
_geom_angle
_geom_angle_site_symmetry_1
_geom_angle_site_symmetry_3
_geom_angle_publ_flag
H36A O36 H36B 104.6 . . ?
C2 N3 H3 126.1 . . ?
C4 N3 H3 126.1 . . ?
C4 N3 C2 107.80(7) . . ?
C20 N21 C20 117.32(10) 3_656 . ?
C16 N15 C14 117.34(8) . . ?
C26 C27 C20 173.50(10) . . ?
C2 C10 C9 106.20(7) . . ?
C11 C10 C9 133.43(8) . . ?
C11 C10 C2 120.36(8) . . ?
C4 C9 C10 105.97(7) . . ?
C8 C9 C10 133.32(7) . . ?
C8 C9 C4 120.71(8) . . ?
N3 C2 C10 109.90(7) . . ?
N3 C2 C1 129.48(8) . . ?
C1 C2 C10 120.62(8) . . ?
C10 C11 H11 119.8 . . ?
C10 C11 C12 120.32(8) . . ?
C12 C11 H11 119.8 . . ?
N21 C20 C27 115.59(8) . . ?
N21 C20 C22 123.06(8) . . ?
C22 C20 C27 121.33(7) . . ?
C27 C26 C5 174.56(10) . . ?
C4 C5 C26 121.73(7) . . ?
C6 C5 C26 120.68(8) . . ?
C6 C5 C4 117.49(7) . . ?
C2 C1 C25 120.07(8) . . ?
C13 C1 C2 117.48(8) . . ?
C13 C1 C25 122.40(8) . . ?
C24 C25 C1 175.50(10) . . ?
N3 C4 C9 110.10(7) . . ?
N3 C4 C5 129.62(7) . . ?
C5 C4 C9 120.28(7) . . ?
C6 C7 C32 119.07(7) . . ?
C8 C7 C6 118.29(7) . . ?
C8 C7 C32 122.53(7) . . ?
C5 C6 C7 123.22(8) . . ?
C5 C6 H6 118.4 . . ?
C7 C6 H6 118.4 . . ?
C25 C24 C14 178.41(10) . . ?
C11 C12 C13 118.42(8) . . ?
C11 C12 C28 118.79(7) . . ?
C13 C12 C28 122.74(7) . . ?
C1 C13 C12 122.75(8) . . ?
C1 C13 H13 118.6 . . ?
C12 C13 H13 118.6 . . ?
N15 C14 C24 116.16(8) . . ?
N15 C14 C19 122.74(8) . . ?
C19 C14 C24 121.10(8) . . ?
C9 C8 H8 120.0 . . ?
C7 C8 C9 119.95(7) . . ?
C7 C8 H8 120.0 . . ?
C20 C22 H22 120.6 . . ?
C23 C22 C20 118.70(8) . . ?
C23 C22 H22 120.6 . . ?
C7 C32 C34 112.17(7) . . ?
C7 C32 C33 110.99(7) . . ?
C7 C32 C35 107.79(7) . . ?
C34 C32 C33 107.83(8) . . ?
C34 C32 C35 108.85(8) . . ?
C35 C32 C33 109.16(8) . . ?
C22 C23 C22 119.11(11) 3_656 . ?
C22 C23 H23 120.4 . . ?
C22 C23 H23 120.4 3_656 . ?
C12 C28 C31 108.24(7) . . ?
C12 C28 C29 110.18(7) . . ?
C30 C28 C12 112.63(7) . . ?
C30 C28 C31 108.59(8) . . ?
C30 C28 C29 108.12(8) . . ?
C29 C28 C31 109.02(8) . . ?
C14 C19 H19 120.8 . . ?
C18 C19 C14 118.49(9) . . ?
C18 C19 H19 120.8 . . ?
C19 C18 H18 120.4 . . ?
C17 C18 C19 119.23(9) . . ?
C17 C18 H18 120.4 . . ?
C18 C17 H17 120.8 . . ?
C18 C17 C16 118.34(9) . . ?
C16 C17 H17 120.8 . . ?
C32 C34 H34A 109.5 . . ?
C32 C34 H34B 109.5 . . ?
C32 C34 H34C 109.5 . . ?
H34A C34 H34B 109.5 . . ?
H34A C34 H34C 109.5 . . ?
H34B C34 H34C 109.5 . . ?
N15 C16 C17 123.86(9) . . ?
N15 C16 H16 118.1 . . ?
C17 C16 H16 118.1 . . ?
C32 C33 H33A 109.5 . . ?
C32 C33 H33B 109.5 . . ?
C32 C33 H33C 109.5 . . ?
H33A C33 H33B 109.5 . . ?
H33A C33 H33C 109.5 . . ?
H33B C33 H33C 109.5 . . ?
C28 C30 H30A 109.5 . . ?
C28 C30 H30B 109.5 . . ?
C28 C30 H30C 109.5 . . ?
H30A C30 H30B 109.5 . . ?
H30A C30 H30C 109.5 . . ?
H30B C30 H30C 109.5 . . ?
C32 C35 H35A 109.5 . . ?
C32 C35 H35B 109.5 . . ?
C32 C35 H35C 109.5 . . ?
H35A C35 H35B 109.5 . . ?
H35A C35 H35C 109.5 . . ?
H35B C35 H35C 109.5 . . ?
C28 C31 H31A 109.5 . . ?
C28 C31 H31B 109.5 . . ?
C28 C31 H31C 109.5 . . ?
H31A C31 H31B 109.5 . . ?
H31A C31 H31C 109.5 . . ?
H31B C31 H31C 109.5 . . ?
C28 C29 H29A 109.5 . . ?
C28 C29 H29B 109.5 . . ?
C28 C29 H29C 109.5 . . ?
H29A C29 H29B 109.5 . . ?
H29A C29 H29C 109.5 . . ?
H29B C29 H29C 109.5 . . ?

loop_
_geom_bond_atom_site_label_1
_geom_bond_atom_site_label_2
_geom_bond_distance
_geom_bond_site_symmetry_2
_geom_bond_publ_flag
O36 H36A 0.8496 . ?
O36 H36B 0.8501 . ?
N3 H3 0.8600 . ?
N3 C2 1.3792(11) . ?
N3 C4 1.3785(11) . ?
N21 C20 1.3474(9) 3_656 ?
N21 C20 1.3475(10) . ?
N15 C14 1.3478(12) . ?
N15 C16 1.3395(12) . ?
C27 C20 1.4292(11) . ?
C27 C26 1.2058(12) . ?
C10 C9 1.4452(12) . ?
C10 C2 1.4128(11) . ?
C10 C11 1.3920(11) . ?
C9 C4 1.4120(11) . ?
C9 C8 1.4017(11) . ?
C2 C1 1.4035(12) . ?
C11 H11 0.9300 . ?
C11 C12 1.3990(12) . ?
C20 C22 1.4004(12) . ?
C26 C5 1.4245(11) . ?
C5 C4 1.4051(12) . ?
C5 C6 1.3990(12) . ?
C1 C25 1.4268(12) . ?
C1 C13 1.4030(12) . ?
C25 C24 1.2063(12) . ?
C7 C6 1.4078(11) . ?
C7 C8 1.3958(12) . ?
C7 C32 1.5332(12) . ?
C6 H6 0.9300 . ?
C24 C14 1.4337(12) . ?
C12 C13 1.4064(12) . ?
C12 C28 1.5324(12) . ?
C13 H13 0.9300 . ?
C14 C19 1.3993(13) . ?
C8 H8 0.9300 . ?
C22 H22 0.9300 . ?
C22 C23 1.3841(11) . ?
C32 C34 1.5350(13) . ?
C32 C33 1.5386(13) . ?
C32 C35 1.5385(14) . ?
C23 H23 0.9300 . ?
C28 C30 1.5280(13) . ?
C28 C31 1.5422(14) . ?
C28 C29 1.5379(14) . ?
C19 H19 0.9300 . ?
C19 C18 1.3882(13) . ?
C18 H18 0.9300 . ?
C18 C17 1.3837(15) . ?
C17 H17 0.9300 . ?
C17 C16 1.3864(14) . ?
C34 H34A 0.9600 . ?
C34 H34B 0.9600 . ?
C34 H34C 0.9600 . ?
C16 H16 0.9300 . ?
C33 H33A 0.9600 . ?
C33 H33B 0.9600 . ?
C33 H33C 0.9600 . ?
C30 H30A 0.9600 . ?
C30 H30B 0.9600 . ?
C30 H30C 0.9600 . ?
C35 H35A 0.9600 . ?
C35 H35B 0.9600 . ?
C35 H35C 0.9600 . ?
C31 H31A 0.9600 . ?
C31 H31B 0.9600 . ?
C31 H31C 0.9600 . ?
C29 H29A 0.9600 . ?
C29 H29B 0.9600 . ?
C29 H29C 0.9600 . ?

loop_
_smtbx_masks_void_nr
_smtbx_masks_void_average_x
_smtbx_masks_void_average_y
_smtbx_masks_void_average_z
_smtbx_masks_void_volume
_smtbx_masks_void_count_electrons
_smtbx_masks_void_content
1 0.000 0.500 0.000 0.7 0.0 ?
2 0.000 0.500 0.500 0.7 0.0 ?
3 0.500 0.000 0.000 0.7 0.0 ?
4 0.500 1.000 0.500 0.7 0.0 ?
